data_7016529
loop_
_publ_author_name
'Li, Dongmei'
'Zhang, Qiong'
'Wang, Peng'
'Wu, Jieying'
'Kan, Yuhe'
'Tian, Yupeng'
'Zhou, Hongping'
'Yang, Jiaxiang'
'Tao, Xutang'
'Jiang, Minhua'

_publ_section_title
;
 Studies of the isomerization and photophysical properties of a novel
 2,2':6',2''-terpyridine-based ligand and its complexes.
;
_journal_issue 32
_journal_name_full 'Dalton transactions (Cambridge, England : 2003)'
_journal_page_first 8170
_journal_page_last 8178
_journal_paper_doi 10.1039/c1dt10752f
_journal_volume 40
_journal_year 2011
_chemical_formula_sum 'C148 H124 Cd2 Cl4 N16 O22 S4'
_chemical_formula_weight 2973.47
_chemical_name_systematic
;
?
;
_space_group_IT_number 2
_symmetry_cell_setting triclinic
_symmetry_space_group_name_Hall '-P 1'
_symmetry_space_group_name_H-M 'P -1'
_atom_sites_solution_hydrogens geom
_atom_sites_solution_primary direct
_atom_sites_solution_secondary difmap
_audit_creation_method SHELXL-97
_cell_angle_alpha 97.391(4)
_cell_angle_beta 103.966(4)
_cell_angle_gamma 113.288(3)
_cell_formula_units_Z 1
_cell_length_a 14.071(4)
_cell_length_b 14.174(4)
_cell_length_c 19.754(5)
_cell_measurement_temperature 293(2)
_cell_volume 3399.1(16)
_computing_cell_refinement 'Bruker SMART'
_computing_data_collection 'Bruker SMART'
_computing_data_reduction 'Bruker SAINT'
_computing_molecular_graphics 'Bruker SHELXTL'
_computing_publication_material 'Bruker SHELXTL'
_computing_structure_refinement 'SHELXL-97 (Sheldrick, 1997)'
_computing_structure_solution 'SHELXS-97 (Sheldrick, 1990)'
_diffrn_ambient_temperature 293(2)
_diffrn_measured_fraction_theta_full 0.972
_diffrn_measured_fraction_theta_max 0.972
_diffrn_measurement_device_type 'CCD area detector'
_diffrn_measurement_method 'phi and omega scans'
_diffrn_radiation_monochromator graphite
_diffrn_radiation_source 'fine-focus sealed tube'
_diffrn_radiation_type MoK\a
_diffrn_radiation_wavelength 0.71073
_diffrn_reflns_av_R_equivalents 0.0396
_diffrn_reflns_av_sigmaI/netI 0.1170
_diffrn_reflns_limit_h_max 16
_diffrn_reflns_limit_h_min -16
_diffrn_reflns_limit_k_max 12
_diffrn_reflns_limit_k_min -16
_diffrn_reflns_limit_l_max 23
_diffrn_reflns_limit_l_min -19
_diffrn_reflns_number 17542
_diffrn_reflns_theta_full 25.00
_diffrn_reflns_theta_max 25.00
_diffrn_reflns_theta_min 1.67
_exptl_absorpt_coefficient_mu 0.530
_exptl_absorpt_correction_type none
_exptl_crystal_density_diffrn 1.453
_exptl_crystal_density_meas 0
_exptl_crystal_density_method 'not measured'
_exptl_crystal_F_000 1528
_exptl_crystal_size_max 0.32
_exptl_crystal_size_mid 0.21
_exptl_crystal_size_min 0.15
_refine_diff_density_max 1.426
_refine_diff_density_min -0.677
_refine_diff_density_rms 0.112
_refine_ls_extinction_coef 0.0000(4)
_refine_ls_extinction_expression Fc^*^=kFc[1+0.001xFc^2^\l^3^/sin(2\q)]^-1/4^
_refine_ls_extinction_method SHELXL
_refine_ls_goodness_of_fit_ref 0.998
_refine_ls_hydrogen_treatment mixed
_refine_ls_matrix_type full
_refine_ls_number_parameters 759
_refine_ls_number_reflns 11636
_refine_ls_number_restraints 23
_refine_ls_restrained_S_all 1.057
_refine_ls_R_factor_all 0.1809
_refine_ls_R_factor_gt 0.0807
_refine_ls_shift/su_max 4.848
_refine_ls_shift/su_mean 0.124
_refine_ls_structure_factor_coef Fsqd
_refine_ls_weighting_details 'calc w=1/[\s^2^(Fo^2^)+(0.1320P)^2^+0.0000P] where P=(Fo^2^+2Fc^2^)/3'
_refine_ls_weighting_scheme calc
_refine_ls_wR_factor_gt 0.1936
_refine_ls_wR_factor_ref 0.2603
_reflns_number_gt 5120
_reflns_number_total 11636
_reflns_threshold_expression >2sigma(I)
_cod_data_source_file c1dt10752f.txt
_cod_data_source_block 071121c
_cod_depositor_comments
;
The following automatic conversions were performed:

'_symmetry_cell_setting' value 'Triclinic' changed to 'triclinic'
according to /home/saulius/struct/CIF-dictionaries/cif_core.dic
dictionary named 'cif_core.dic' version 2.4.1 from 2010-06-29.

Automatic conversion script
Id: cif_fix_values 1715 2011-07-08 13:25:40Z adriana 
;
_cod_original_cell_volume 3398.8(16)
_cod_original_sg_symbol_H-M P-1
_cod_database_code 7016529

loop_
_symmetry_equiv_pos_as_xyz
'x, y, z'
'-x, -y, -z'

loop_
_atom_site_label
_atom_site_type_symbol
_atom_site_fract_x
_atom_site_fract_y
_atom_site_fract_z
_atom_site_U_iso_or_equiv
_atom_site_adp_type
_atom_site_occupancy
_atom_site_symmetry_multiplicity
_atom_site_calc_flag
_atom_site_refinement_flags
C1 C 0.4338(6) 0.8433(6) 0.5762(4) 0.096(4) Uani 1 1 d G
H1 H 0.4212 0.8905 0.6058 0.115 Uiso 1 1 calc R
C2 C 0.3695(6) 0.8003(7) 0.5042(4) 0.118(5) Uani 1 1 d G
H2 H 0.3137 0.8187 0.4857 0.141 Uiso 1 1 calc R
C3 C 0.3883(6) 0.7297(7) 0.4600(3) 0.105(4) Uani 1 1 d G
H3 H 0.3453 0.7009 0.4118 0.126 Uiso 1 1 calc R
C4 C 0.4716(6) 0.7022(6) 0.4877(3) 0.082(3) Uani 1 1 d G
H4 H 0.4842 0.6550 0.4581 0.098 Uiso 1 1 calc R
C5 C 0.5360(5) 0.7452(5) 0.5597(3) 0.058(2) Uani 1 1 d G
N1 N 0.5171(5) 0.8158(5) 0.6039(3) 0.068(2) Uani 1 1 d G
C7 C 0.8740(11) 0.3555(9) 0.4411(8) 0.091(4) Uani 1 1 d .
H7 H 0.9217 0.3374 0.4720 0.109 Uiso 1 1 calc R
C8 C 0.6234(4) 0.7225(4) 0.5896(3) 0.052(2) Uani 1 1 d G
N2 N 0.6806(4) 0.7729(4) 0.6620(3) 0.0468(17) Uani 1 1 d G
C10 C 0.7693(4) 0.7569(4) 0.6971(2) 0.049(2) Uani 1 1 d G
C11 C 0.8007(4) 0.6906(4) 0.6597(3) 0.053(2) Uani 1 1 d G
H11 H 0.8600 0.6799 0.6831 0.064 Uiso 1 1 calc R
C12 C 0.7435(5) 0.6403(4) 0.5872(3) 0.050(2) Uani 1 1 d G
C13 C 0.6549(5) 0.6562(4) 0.5522(2) 0.063(3) Uani 1 1 d G
H13 H 0.6166 0.6226 0.5037 0.075 Uiso 1 1 calc R
C14 C 0.8463(10) 0.3135(9) 0.3739(7) 0.084(3) Uani 1 1 d .
H14 H 0.8049 0.3369 0.3425 0.100 Uiso 1 1 calc R
C15 C 0.8189(5) 0.8081(5) 0.7719(3) 0.058(2) Uani 1 1 d G
N3 N 0.7678(5) 0.8606(5) 0.8018(3) 0.069(2) Uani 1 1 d G
C17 C 0.8043(6) 0.9038(6) 0.8758(3) 0.093(4) Uani 1 1 d G
H17 H 0.7701 0.9389 0.8958 0.112 Uiso 1 1 calc R
C18 C 0.8918(7) 0.8945(7) 0.9199(3) 0.110(5) Uani 1 1 d G
H18 H 0.9162 0.9233 0.9694 0.132 Uiso 1 1 calc R
C19 C 0.9428(6) 0.8420(7) 0.8900(4) 0.104(4) Uani 1 1 d G
H19 H 1.0014 0.8357 0.9195 0.125 Uiso 1 1 calc R
C20 C 0.9064(5) 0.7988(6) 0.8160(4) 0.075(3) Uani 1 1 d G
H20 H 0.9405 0.7637 0.7960 0.091 Uiso 1 1 calc R
C84 C 0.9291(12) -0.1344(9) 0.1493(6) 0.101(4) Uani 1 1 d .
H84A H 0.9945 -0.0824 0.1446 0.151 Uiso 1 1 calc R
H84B H 0.8845 -0.1839 0.1035 0.151 Uiso 1 1 calc R
H84C H 0.9481 -0.1715 0.1836 0.151 Uiso 1 1 calc R
N7 N 0.5093(5) 0.7933(5) 0.7814(3) 0.068(2) Uani 1 1 d G
C22 C 0.4829(6) 0.6889(4) 0.7847(4) 0.085(3) Uani 1 1 d G
H22 H 0.5052 0.6484 0.7573 0.102 Uiso 1 1 calc R
C23 C 0.4233(6) 0.6451(4) 0.8288(4) 0.087(4) Uani 1 1 d G
H23 H 0.4056 0.5753 0.8310 0.105 Uiso 1 1 calc R
C24 C 0.3899(6) 0.7056(5) 0.8697(4) 0.080(3) Uani 1 1 d G
H24 H 0.3500 0.6763 0.8993 0.096 Uiso 1 1 calc R
C25 C 0.4163(5) 0.8100(5) 0.8665(3) 0.069(3) Uani 1 1 d G
H25 H 0.3940 0.8505 0.8939 0.083 Uiso 1 1 calc R
C26 C 0.4760(5) 0.8538(3) 0.8224(3) 0.048(2) Uani 1 1 d G
C27 C 0.3580(8) 1.4081(8) 0.9717(6) 0.064(3) Uani 1 1 d .
H27 H 0.3537 1.4600 0.9485 0.076 Uiso 1 1 calc R
C28 C 0.5051(4) 0.9591(3) 0.8156(3) 0.047(2) Uani 1 1 d G
C29 C 0.4722(4) 1.0281(4) 0.8484(3) 0.050(2) Uani 1 1 d G
H29 H 0.4244 1.0046 0.8746 0.060 Uiso 1 1 calc R
C30 C 0.5108(4) 1.1322(4) 0.8422(3) 0.044(2) Uani 1 1 d G
C31 C 0.5822(4) 1.1673(3) 0.8032(3) 0.048(2) Uani 1 1 d G
H31 H 0.6080 1.2370 0.7990 0.058 Uiso 1 1 calc R
C32 C 0.6151(4) 1.0983(4) 0.7703(3) 0.046(2) Uani 1 1 d G
N6 N 0.5765(4) 0.9942(3) 0.7765(3) 0.0437(17) Uani 1 1 d G
C34 C 0.8959(8) 0.2830(7) 0.8985(5) 0.063(3) Uani 1 1 d .
H34A H 0.9103 0.2399 0.8638 0.076 Uiso 1 1 calc R
H34B H 0.8236 0.2404 0.9005 0.076 Uiso 1 1 calc R
C35 C 0.6913(4) 1.1264(4) 0.7316(3) 0.047(2) Uani 1 1 d G
N5 N 0.7285(5) 1.0524(3) 0.7133(3) 0.060(2) Uani 1 1 d G
C37 C 0.8095(5) 1.0775(5) 0.6807(4) 0.081(3) Uani 1 1 d G
H37 H 0.8344 1.0280 0.6684 0.098 Uiso 1 1 calc R
C38 C 0.8532(5) 1.1765(5) 0.6663(4) 0.074(3) Uani 1 1 d G
H38 H 0.9073 1.1933 0.6445 0.089 Uiso 1 1 calc R
C39 C 0.8159(5) 1.2505(4) 0.6846(3) 0.063(3) Uani 1 1 d G
H39 H 0.8452 1.3168 0.6751 0.075 Uiso 1 1 calc R
C40 C 0.7350(5) 1.2254(4) 0.7173(3) 0.061(3) Uani 1 1 d G
H40 H 0.7101 1.2749 0.7295 0.073 Uiso 1 1 calc R
C83 C 0.6741(8) 0.5964(8) 0.9714(6) 0.069(3) Uani 1 1 d .
H83 H 0.6656 0.6449 0.9460 0.083 Uiso 1 1 calc R
C41 C 0.4758(5) 1.2061(4) 0.8771(3) 0.049(2) Uani 1 1 d G
C42 C 0.4470(5) 1.1911(4) 0.9388(3) 0.058(2) Uani 1 1 d G
H42 H 0.4527 1.1370 0.9589 0.069 Uiso 1 1 calc R
C43 C 0.4097(6) 1.2569(5) 0.9703(3) 0.066(3) Uani 1 1 d G
H43 H 0.3904 1.2469 1.0116 0.079 Uiso 1 1 calc R
C44 C 0.4011(5) 1.3378(4) 0.9402(3) 0.060(3) Uani 1 1 d G
C45 C 0.4299(5) 1.3528(4) 0.8785(3) 0.060(2) Uani 1 1 d G
H45 H 0.4242 1.4069 0.8583 0.072 Uiso 1 1 calc R
C46 C 0.4673(5) 1.2870(5) 0.8469(3) 0.058(2) Uani 1 1 d G
H46 H 0.4866 1.2970 0.8056 0.070 Uiso 1 1 calc R
C47 C 0.9788(9) 0.3091(9) 0.9722(6) 0.085(3) Uani 1 1 d .
H47A H 1.0478 0.3639 0.9746 0.127 Uiso 1 1 calc R
H47B H 0.9870 0.2468 0.9796 0.127 Uiso 1 1 calc R
H47C H 0.9536 0.3331 1.0089 0.127 Uiso 1 1 calc R
C48 C 0.7782(6) 0.5677(5) 0.5480(3) 0.063(3) Uani 1 1 d G
C49 C 0.7447(6) 0.5402(6) 0.4731(3) 0.078(3) Uani 1 1 d G
H49 H 0.7021 0.5678 0.4471 0.094 Uiso 1 1 calc R
C50 C 0.7750(7) 0.4715(6) 0.4370(3) 0.085(4) Uani 1 1 d G
H50 H 0.7526 0.4531 0.3869 0.102 Uiso 1 1 calc R
C51 C 0.8387(7) 0.4302(6) 0.4759(4) 0.078(3) Uani 1 1 d G
C52 C 0.8722(6) 0.4577(6) 0.5508(4) 0.091(4) Uani 1 1 d G
H52 H 0.9148 0.4301 0.5768 0.109 Uiso 1 1 calc R
C53 C 0.8419(6) 0.5265(6) 0.5868(3) 0.083(3) Uani 1 1 d G
H53 H 0.8643 0.5449 0.6369 0.099 Uiso 1 1 calc R
N4 N 0.9094(7) -0.0341(6) 0.2520(4) 0.066(2) Uani 1 1 d .
C55 C 0.9023(6) 0.0604(5) 0.2787(3) 0.062(3) Uani 1 1 d G
C56 C 0.9611(5) 0.1150(5) 0.3503(3) 0.056(2) Uani 1 1 d G
C57 C 0.9467(5) 0.2001(5) 0.3812(3) 0.062(3) Uani 1 1 d G
H57 H 0.9860 0.2367 0.4291 0.075 Uiso 1 1 calc R
C58 C 0.8736(6) 0.2306(5) 0.3405(3) 0.068(3) Uani 1 1 d G
C59 C 0.8149(6) 0.1760(6) 0.2689(3) 0.077(3) Uani 1 1 d G
H59 H 0.7660 0.1963 0.2416 0.092 Uiso 1 1 calc R
C60 C 0.8292(6) 0.0908(5) 0.2380(3) 0.078(3) Uani 1 1 d G
H60 H 0.7900 0.0543 0.1901 0.094 Uiso 1 1 calc R
S1 S 1.0594(2) 0.0807(2) 0.39832(14) 0.0619(7) Uani 1 1 d .
C62 C 0.9066(6) -0.0999(5) 0.3005(3) 0.059(3) Uani 1 1 d G
C63 C 0.9744(5) -0.0546(4) 0.3715(4) 0.060(3) Uani 1 1 d G
C64 C 0.9722(6) -0.1172(6) 0.4203(3) 0.077(3) Uani 1 1 d G
H64 H 1.0177 -0.0869 0.4679 0.093 Uiso 1 1 calc R
C65 C 0.9022(7) -0.2252(6) 0.3980(4) 0.088(4) Uani 1 1 d G
H65 H 0.9007 -0.2671 0.4307 0.105 Uiso 1 1 calc R
C66 C 0.8343(6) -0.2705(4) 0.3270(5) 0.094(4) Uani 1 1 d G
H66 H 0.7874 -0.3428 0.3120 0.113 Uiso 1 1 calc R
C67 C 0.8365(5) -0.2078(6) 0.2782(3) 0.079(3) Uani 1 1 d G
H67 H 0.7911 -0.2382 0.2306 0.095 Uiso 1 1 calc R
C68 C 0.8673(10) -0.0804(9) 0.1749(5) 0.081(3) Uani 1 1 d .
H68A H 0.8701 -0.0249 0.1502 0.097 Uiso 1 1 calc R
H68B H 0.7913 -0.1315 0.1620 0.097 Uiso 1 1 calc R
C69 C 0.7618(5) 0.5522(4) 0.8865(3) 0.059(2) Uani 1 1 d G
H69 H 0.7506 0.6028 0.8645 0.070 Uiso 1 1 calc R
C70 C 0.7236(5) 0.5291(5) 0.9439(3) 0.061(3) Uani 1 1 d G
C71 C 0.7404(5) 0.4535(5) 0.9768(3) 0.065(3) Uani 1 1 d G
H71 H 0.7149 0.4381 1.0152 0.078 Uiso 1 1 calc R
C72 C 0.7954(5) 0.4009(4) 0.9523(3) 0.059(3) Uani 1 1 d G
H72 H 0.8067 0.3503 0.9742 0.071 Uiso 1 1 calc R
C73 C 0.8336(5) 0.4240(4) 0.8948(3) 0.050(2) Uani 1 1 d G
C74 C 0.8168(5) 0.4996(5) 0.8620(3) 0.056(2) Uani 1 1 d G
S2 S 0.8457(2) 0.5160(2) 0.78195(14) 0.0707(8) Uani 1 1 d .
C76 C 0.9639(5) 0.4986(5) 0.8012(4) 0.061(3) Uani 1 1 d G
C77 C 1.0396(6) 0.5460(5) 0.7673(4) 0.086(3) Uani 1 1 d G
H77 H 1.0317 0.5940 0.7411 0.103 Uiso 1 1 calc R
C78 C 1.1271(6) 0.5217(6) 0.7724(4) 0.097(4) Uani 1 1 d G
H78 H 1.1778 0.5534 0.7496 0.117 Uiso 1 1 calc R
C79 C 1.1390(5) 0.4499(7) 0.8114(4) 0.089(4) Uani 1 1 d G
H79 H 1.1975 0.4336 0.8148 0.106 Uiso 1 1 calc R
C80 C 1.0632(6) 0.4024(5) 0.8454(4) 0.072(3) Uani 1 1 d G
H80 H 1.0711 0.3544 0.8715 0.087 Uiso 1 1 calc R
C81 C 0.9757(5) 0.4268(5) 0.8403(3) 0.059(2) Uani 1 1 d G
N8 N 0.8953(6) 0.3746(6) 0.8723(4) 0.056(2) Uani 1 1 d .
Cd1 Cd 0.63023(6) 0.88088(5) 0.72372(4) 0.0613(3) Uani 1 1 d .
Cl1 Cl 0.4840(3) 0.5555(3) 0.30824(17) 0.0870(9) Uani 1 1 d D
Cl2 Cl 0.2686(3) 0.9178(3) 0.98895(18) 0.0858(9) Uani 1 1 d D
O1 O 0.5375(14) 0.5469(10) 0.2611(8) 0.198(7) Uani 1 1 d D
O2 O 0.3960(14) 0.4583(12) 0.2834(13) 0.265(10) Uani 1 1 d D
O3 O 0.534(2) 0.562(3) 0.3724(7) 0.40(2) Uani 1 1 d D
O4 O 0.4429(10) 0.6311(9) 0.3003(6) 0.157(4) Uani 1 1 d D
O5 O 0.2187(18) 0.8148(16) 0.9512(11) 0.285(9) Uiso 1 1 d D
O6 O 0.2618(13) 0.9109(12) 1.0551(7) 0.186(5) Uani 1 1 d D
O7 O 0.3759(10) 0.9694(10) 0.9922(7) 0.170(5) Uani 1 1 d D
O8 O 0.2189(17) 0.9691(19) 0.9591(13) 0.355(16) Uani 1 1 d D
O9 O 0.7081(6) 0.9563(5) 0.4925(3) 0.072(2) Uani 1 1 d D
O10 O 0.799(8) 0.018(12) 0.959(10) 2.0(3) Uiso 1 1 d D
O11 O 0.6781(18) 0.944(2) 0.3513(11) 0.071(6) Uani 0.50 1 d PD
O12 O 0.6644(15) 0.9617(16) 0.3347(9) 0.040(4) Uani 0.50 1 d P
H6W H 0.686(6) 0.905(5) 0.397(4) 0.080 Uiso 1 1 d D
H5W H 0.608(3) 0.932(6) 0.340(5) 0.080 Uiso 1 1 d D
H1W H 0.755(7) 1.015(2) 0.492(4) 0.080 Uiso 1 1 d D
H2W H 0.703(7) 0.903(4) 0.460(3) 0.080 Uiso 1 1 d D
H3W H 0.828(8) 0.078(6) 0.989(6) 0.080 Uiso 1 1 d D
H4W H 0.842(7) -0.005(7) 0.955(5) 0.080 Uiso 1 1 d D

loop_
_atom_site_aniso_label
_atom_site_aniso_U_11
_atom_site_aniso_U_22
_atom_site_aniso_U_33
_atom_site_aniso_U_23
_atom_site_aniso_U_13
_atom_site_aniso_U_12
C1 0.084(9) 0.115(10) 0.089(9) 0.004(7) 0.012(7) 0.059(8)
C2 0.098(10) 0.146(13) 0.107(11) 0.024(10) -0.006(9) 0.077(10)
C3 0.097(10) 0.120(11) 0.095(10) 0.015(8) 0.007(8) 0.061(9)
C4 0.082(8) 0.097(8) 0.064(7) 0.014(6) 0.007(6) 0.048(7)
C5 0.063(6) 0.056(6) 0.058(6) 0.013(5) 0.021(5) 0.028(5)
N1 0.070(5) 0.080(6) 0.065(5) 0.015(4) 0.014(4) 0.051(5)
C7 0.113(10) 0.086(8) 0.102(10) 0.020(7) 0.056(8) 0.060(8)
C8 0.064(6) 0.059(6) 0.048(6) 0.011(4) 0.028(5) 0.036(5)
N2 0.054(4) 0.038(4) 0.060(5) 0.013(3) 0.027(4) 0.026(4)
C10 0.057(6) 0.044(5) 0.056(6) 0.015(4) 0.023(5) 0.029(5)
C11 0.061(6) 0.050(5) 0.057(6) 0.009(4) 0.025(5) 0.030(5)
C12 0.057(6) 0.044(5) 0.058(6) 0.010(4) 0.028(5) 0.027(5)
C13 0.073(7) 0.056(6) 0.059(6) 0.006(5) 0.019(5) 0.032(5)
C14 0.106(9) 0.085(8) 0.095(9) 0.032(7) 0.055(8) 0.061(8)
C15 0.066(6) 0.054(6) 0.056(6) 0.014(5) 0.018(5) 0.029(5)
N3 0.077(6) 0.070(5) 0.062(5) -0.001(4) 0.025(5) 0.039(5)
C17 0.092(9) 0.116(10) 0.056(7) -0.019(7) 0.004(7) 0.054(8)
C18 0.125(12) 0.100(10) 0.064(8) -0.005(7) -0.004(8) 0.038(9)
C19 0.124(11) 0.091(9) 0.072(9) 0.018(7) -0.012(8) 0.047(9)
C20 0.088(8) 0.071(7) 0.075(8) 0.016(6) 0.012(6) 0.052(6)
C84 0.154(12) 0.081(8) 0.091(9) 0.009(7) 0.040(8) 0.079(9)
N7 0.071(6) 0.056(5) 0.082(6) 0.014(4) 0.030(5) 0.029(4)
C22 0.093(9) 0.050(6) 0.126(10) 0.023(7) 0.040(8) 0.043(6)
C23 0.091(9) 0.050(6) 0.126(10) 0.033(7) 0.036(8) 0.032(6)
C24 0.101(9) 0.057(7) 0.093(8) 0.033(6) 0.047(7) 0.032(6)
C25 0.085(8) 0.063(7) 0.072(7) 0.020(5) 0.037(6) 0.037(6)
C26 0.050(5) 0.043(5) 0.059(6) 0.014(4) 0.019(5) 0.027(4)
C27 0.069(7) 0.060(6) 0.075(7) 0.012(5) 0.034(6) 0.038(5)
C28 0.059(6) 0.053(5) 0.043(5) 0.012(4) 0.021(4) 0.037(5)
C29 0.057(6) 0.049(5) 0.052(5) 0.018(4) 0.026(5) 0.025(5)
C30 0.045(5) 0.041(5) 0.048(5) 0.012(4) 0.014(4) 0.020(4)
C31 0.058(6) 0.044(5) 0.051(5) 0.011(4) 0.027(5) 0.026(4)
C32 0.043(5) 0.045(5) 0.047(5) 0.008(4) 0.015(4) 0.019(4)
N6 0.045(4) 0.047(4) 0.042(4) 0.008(3) 0.015(3) 0.024(4)
C34 0.077(7) 0.056(6) 0.065(7) 0.016(5) 0.021(6) 0.038(6)
C35 0.045(5) 0.048(5) 0.053(5) 0.009(4) 0.018(4) 0.025(4)
N5 0.068(5) 0.057(5) 0.068(5) 0.016(4) 0.034(4) 0.033(4)
C37 0.085(8) 0.073(8) 0.104(9) 0.007(6) 0.063(7) 0.038(7)
C38 0.073(7) 0.091(8) 0.080(7) 0.023(6) 0.043(6) 0.046(7)
C39 0.064(6) 0.064(6) 0.070(7) 0.025(5) 0.038(6) 0.026(5)
C40 0.065(6) 0.057(6) 0.067(6) 0.018(5) 0.032(5) 0.028(5)
C83 0.062(7) 0.058(6) 0.092(8) 0.010(6) 0.032(6) 0.029(5)
C41 0.054(5) 0.047(5) 0.054(6) 0.006(4) 0.024(5) 0.028(5)
C42 0.075(7) 0.052(6) 0.054(6) 0.015(5) 0.028(5) 0.031(5)
C43 0.093(8) 0.070(7) 0.058(6) 0.017(5) 0.041(6) 0.050(6)
C44 0.056(6) 0.053(6) 0.071(7) 0.004(5) 0.026(5) 0.025(5)
C45 0.070(6) 0.053(6) 0.069(7) 0.017(5) 0.034(5) 0.031(5)
C46 0.067(6) 0.050(6) 0.073(7) 0.016(5) 0.036(5) 0.033(5)
C47 0.086(8) 0.102(9) 0.067(8) 0.030(6) 0.012(6) 0.048(7)
C48 0.073(7) 0.051(6) 0.075(7) 0.011(5) 0.039(6) 0.031(5)
C49 0.122(10) 0.079(7) 0.074(8) 0.027(6) 0.052(7) 0.070(7)
C50 0.133(11) 0.086(8) 0.065(7) 0.020(6) 0.049(7) 0.065(8)
C51 0.108(9) 0.065(7) 0.091(9) 0.019(6) 0.051(7) 0.056(7)
C52 0.126(10) 0.106(9) 0.075(8) 0.013(7) 0.041(8) 0.083(9)
C53 0.101(9) 0.099(8) 0.085(8) 0.016(7) 0.040(7) 0.077(8)
N4 0.091(6) 0.067(5) 0.053(5) 0.011(4) 0.027(5) 0.047(5)
C55 0.070(7) 0.068(6) 0.063(6) 0.007(5) 0.028(5) 0.043(6)
C56 0.070(6) 0.051(5) 0.054(6) 0.011(5) 0.024(5) 0.030(5)
C57 0.069(7) 0.053(6) 0.069(6) 0.005(5) 0.028(5) 0.029(5)
C58 0.086(7) 0.062(6) 0.079(7) 0.020(6) 0.035(6) 0.052(6)
C59 0.097(8) 0.091(8) 0.056(7) 0.013(6) 0.015(6) 0.063(7)
C60 0.097(8) 0.086(8) 0.061(7) 0.006(6) 0.011(6) 0.063(7)
S1 0.0664(16) 0.0617(15) 0.0646(16) 0.0088(12) 0.0247(13) 0.0353(13)
C62 0.065(6) 0.056(6) 0.062(7) 0.003(5) 0.022(5) 0.037(5)
C63 0.068(7) 0.064(6) 0.064(7) 0.019(5) 0.028(6) 0.041(5)
C64 0.098(9) 0.089(9) 0.071(7) 0.024(7) 0.043(7) 0.057(8)
C65 0.106(10) 0.072(8) 0.101(10) 0.035(7) 0.057(8) 0.036(7)
C66 0.092(9) 0.064(8) 0.114(11) 0.023(8) 0.047(9) 0.013(7)
C67 0.086(8) 0.072(8) 0.074(8) 0.005(6) 0.028(7) 0.034(7)
C68 0.109(9) 0.076(7) 0.060(7) 0.005(6) 0.014(6) 0.054(7)
C69 0.079(7) 0.057(6) 0.057(6) 0.018(5) 0.028(5) 0.042(5)
C70 0.071(7) 0.054(6) 0.060(6) 0.006(5) 0.017(5) 0.034(5)
C71 0.081(7) 0.055(6) 0.072(7) 0.018(5) 0.047(6) 0.029(6)
C72 0.081(7) 0.050(6) 0.055(6) 0.011(5) 0.024(5) 0.037(5)
C73 0.060(6) 0.047(5) 0.057(6) 0.016(4) 0.022(5) 0.033(5)
C74 0.063(6) 0.052(6) 0.060(6) 0.016(5) 0.024(5) 0.029(5)
S2 0.090(2) 0.0820(19) 0.0683(18) 0.0302(14) 0.0369(16) 0.0560(17)
C76 0.078(7) 0.061(6) 0.055(6) 0.025(5) 0.029(5) 0.036(6)
C77 0.082(8) 0.094(9) 0.082(8) 0.028(7) 0.037(7) 0.032(7)
C78 0.086(9) 0.127(11) 0.103(10) 0.044(8) 0.052(8) 0.055(9)
C79 0.075(8) 0.130(11) 0.097(9) 0.054(8) 0.042(7) 0.064(8)
C80 0.075(7) 0.077(7) 0.080(7) 0.015(6) 0.026(6) 0.051(6)
C81 0.076(7) 0.050(6) 0.057(6) 0.011(5) 0.029(5) 0.030(5)
N8 0.071(5) 0.051(5) 0.064(5) 0.017(4) 0.030(4) 0.037(4)
Cd1 0.0693(5) 0.0568(5) 0.0690(5) 0.0038(3) 0.0282(4) 0.0389(4)
Cl1 0.109(2) 0.088(2) 0.069(2) 0.0208(16) 0.0401(19) 0.042(2)
Cl2 0.084(2) 0.111(2) 0.077(2) 0.0403(18) 0.0415(17) 0.043(2)
O1 0.337(19) 0.175(11) 0.240(14) 0.103(10) 0.212(15) 0.184(13)
O2 0.202(16) 0.129(11) 0.48(3) 0.117(15) 0.169(19) 0.036(11)
O3 0.57(4) 0.79(5) 0.079(9) 0.011(17) 0.017(15) 0.61(4)
O4 0.176(11) 0.158(10) 0.173(10) 0.041(8) 0.039(8) 0.121(9)
O6 0.220(15) 0.225(14) 0.137(10) 0.086(10) 0.105(10) 0.081(12)
O7 0.131(10) 0.183(11) 0.224(13) 0.097(10) 0.108(10) 0.053(9)
O8 0.25(2) 0.41(3) 0.35(3) 0.27(3) -0.032(19) 0.11(2)
O9 0.094(6) 0.077(5) 0.038(4) 0.014(3) 0.010(4) 0.039(5)
O11 0.106(12) 0.156(15) 0.015(10) 0.090(9) 0.019(8) 0.099(10)
O12 0.060(9) 0.093(11) 0.000(8) 0.052(7) -0.003(6) 0.061(8)

loop_
_atom_type_symbol
_atom_type_description
_atom_type_scat_dispersion_real
_atom_type_scat_dispersion_imag
_atom_type_scat_source
C C 0.0033 0.0016 'International Tables Vol C Tables 4.2.6.8 and 6.1.1.4'
H H 0.0000 0.0000 'International Tables Vol C Tables 4.2.6.8 and 6.1.1.4'
N N 0.0061 0.0033 'International Tables Vol C Tables 4.2.6.8 and 6.1.1.4'
O O 0.0106 0.0060 'International Tables Vol C Tables 4.2.6.8 and 6.1.1.4'
S S 0.1246 0.1234 'International Tables Vol C Tables 4.2.6.8 and 6.1.1.4'
Cl Cl 0.1484 0.1585 'International Tables Vol C Tables 4.2.6.8 and 6.1.1.4'
Cd Cd -0.8075 1.2024 'International Tables Vol C Tables 4.2.6.8 and 6.1.1.4'

loop_
_geom_angle_atom_site_label_1
_geom_angle_atom_site_label_2
_geom_angle_atom_site_label_3
_geom_angle
_geom_angle_site_symmetry_1
_geom_angle_site_symmetry_3
C2 C1 N1 120.0 . .
C2 C1 H1 120.0 . .
N1 C1 H1 120.0 . .
C1 C2 C3 120.0 . .
C1 C2 H2 120.0 . .
C3 C2 H2 120.0 . .
C4 C3 C2 120.0 . .
C4 C3 H3 120.0 . .
C2 C3 H3 120.0 . .
C5 C4 C3 120.0 . .
C5 C4 H4 120.0 . .
C3 C4 H4 120.0 . .
C4 C5 N1 120.0 . .
C4 C5 C8 122.1(4) . .
N1 C5 C8 117.9(4) . .
C5 N1 C1 120.0 . .
C5 N1 Cd1 116.4(3) . .
C1 N1 Cd1 123.6(3) . .
C14 C7 C51 127.5(12) . .
C14 C7 H7 116.2 . .
C51 C7 H7 116.3 . .
N2 C8 C13 120.0 . .
N2 C8 C5 115.0(4) . .
C13 C8 C5 125.0(4) . .
C10 N2 C8 120.0 . .
C10 N2 Cd1 119.6(3) . .
C8 N2 Cd1 120.4(3) . .
N2 C10 C11 120.0 . .
N2 C10 C15 115.5(4) . .
C11 C10 C15 124.4(4) . .
C12 C11 C10 120.0 . .
C12 C11 H11 120.0 . .
C10 C11 H11 120.0 . .
C11 C12 C13 120.0 . .
C11 C12 C48 119.1(4) . .
C13 C12 C48 120.9(4) . .
C12 C13 C8 120.0 . .
C12 C13 H13 120.0 . .
C8 C13 H13 120.0 . .
C7 C14 C58 126.7(11) . .
C7 C14 H14 116.7 . .
C58 C14 H14 116.6 . .
N3 C15 C20 120.0 . .
N3 C15 C10 116.2(4) . .
C20 C15 C10 123.5(4) . .
C17 N3 C15 120.0 . .
C17 N3 Cd1 122.4(3) . .
C15 N3 Cd1 117.5(3) . .
C18 C17 N3 120.0 . .
C18 C17 H17 120.0 . .
N3 C17 H17 120.0 . .
C19 C18 C17 120.0 . .
C19 C18 H18 120.0 . .
C17 C18 H18 120.0 . .
C20 C19 C18 120.0 . .
C20 C19 H19 120.0 . .
C18 C19 H19 120.0 . .
C19 C20 C15 120.0 . .
C19 C20 H20 120.0 . .
C15 C20 H20 120.0 . .
C68 C84 H84A 109.4 . .
C68 C84 H84B 109.5 . .
H84A C84 H84B 109.5 . .
C68 C84 H84C 109.5 . .
H84A C84 H84C 109.4 . .
H84B C84 H84C 109.4 . .
C22 N7 C26 120.0 . .
C22 N7 Cd1 122.3(3) . .
C26 N7 Cd1 117.0(3) . .
C23 C22 N7 120.0 . .
C23 C22 H22 120.0 . .
N7 C22 H22 120.0 . .
C24 C23 C22 120.0 . .
C24 C23 H23 120.0 . .
C22 C23 H23 120.0 . .
C23 C24 C25 120.0 . .
C23 C24 H24 120.0 . .
C25 C24 H24 120.0 . .
C24 C25 C26 120.0 . .
C24 C25 H25 120.0 . .
C26 C25 H25 120.0 . .
C25 C26 N7 120.0 . .
C25 C26 C28 123.4(4) . .
N7 C26 C28 116.6(4) . .
C83 C27 C44 126.5(9) 2_677 .
C83 C27 H27 116.8 2_677 .
C44 C27 H27 116.7 . .
C29 C28 N6 120.0 . .
C29 C28 C26 124.3(4) . .
N6 C28 C26 115.5(4) . .
C28 C29 C30 120.0 . .
C28 C29 H29 120.0 . .
C30 C29 H29 120.0 . .
C29 C30 C31 120.0 . .
C29 C30 C41 120.2(4) . .
C31 C30 C41 119.8(4) . .
C32 C31 C30 120.0 . .
C32 C31 H31 120.0 . .
C30 C31 H31 120.0 . .
C31 C32 N6 120.0 . .
C31 C32 C35 125.0(4) . .
N6 C32 C35 115.0(4) . .
C32 N6 C28 120.0 . .
C32 N6 Cd1 120.4(3) . .
C28 N6 Cd1 119.6(3) . .
N8 C34 C47 115.3(8) . .
N8 C34 H34A 108.4 . .
C47 C34 H34A 108.5 . .
N8 C34 H34B 108.5 . .
C47 C34 H34B 108.5 . .
H34A C34 H34B 107.5 . .
N5 C35 C40 120.0 . .
N5 C35 C32 116.7(4) . .
C40 C35 C32 123.1(4) . .
C37 N5 C35 120.0 . .
C37 N5 Cd1 122.9(3) . .
C35 N5 Cd1 116.4(3) . .
N5 C37 C38 120.0 . .
N5 C37 H37 120.0 . .
C38 C37 H37 120.0 . .
C37 C38 C39 120.0 . .
C37 C38 H38 120.0 . .
C39 C38 H38 120.0 . .
C38 C39 C40 120.0 . .
C38 C39 H39 120.0 . .
C40 C39 H39 120.0 . .
C39 C40 C35 120.0 . .
C39 C40 H40 120.0 . .
C35 C40 H40 120.0 . .
C27 C83 C70 125.1(9) 2_677 .
C27 C83 H83 117.4 2_677 .
C70 C83 H83 117.4 . .
C42 C41 C46 120.0 . .
C42 C41 C30 119.3(4) . .
C46 C41 C30 120.7(4) . .
C43 C42 C41 120.0 . .
C43 C42 H42 120.0 . .
C41 C42 H42 120.0 . .
C42 C43 C44 120.0 . .
C42 C43 H43 120.0 . .
C44 C43 H43 120.0 . .
C45 C44 C43 120.0 . .
C45 C44 C27 118.7(6) . .
C43 C44 C27 121.3(6) . .
C46 C45 C44 120.0 . .
C46 C45 H45 120.0 . .
C44 C45 H45 120.0 . .
C45 C46 C41 120.0 . .
C45 C46 H46 120.0 . .
C41 C46 H46 120.0 . .
C34 C47 H47A 109.5 . .
C34 C47 H47B 109.4 . .
H47A C47 H47B 109.5 . .
C34 C47 H47C 109.5 . .
H47A C47 H47C 109.5 . .
H47B C47 H47C 109.5 . .
C49 C48 C53 120.0 . .
C49 C48 C12 120.2(5) . .
C53 C48 C12 119.8(5) . .
C50 C49 C48 120.0 . .
C50 C49 H49 120.0 . .
C48 C49 H49 120.0 . .
C49 C50 C51 120.0 . .
C49 C50 H50 120.0 . .
C51 C50 H50 120.0 . .
C52 C51 C50 120.0 . .
C52 C51 C7 116.8(7) . .
C50 C51 C7 123.2(7) . .
C51 C52 C53 120.0 . .
C51 C52 H52 120.0 . .
C53 C52 H52 120.0 . .
C52 C53 C48 120.0 . .
C52 C53 H53 120.0 . .
C48 C53 H53 120.0 . .
C55 N4 C62 114.2(7) . .
C55 N4 C68 118.6(7) . .
C62 N4 C68 120.2(7) . .
C56 C55 C60 120.0 . .
C56 C55 N4 117.9(5) . .
C60 C55 N4 121.6(5) . .
C55 C56 C57 120.0 . .
C55 C56 S1 118.9(3) . .
C57 C56 S1 121.0(3) . .
C58 C57 C56 120.0 . .
C58 C57 H57 120.0 . .
C56 C57 H57 120.0 . .
C57 C58 C59 120.0 . .
C57 C58 C14 121.6(6) . .
C59 C58 C14 118.1(6) . .
C60 C59 C58 120.0 . .
C60 C59 H59 120.0 . .
C58 C59 H59 120.0 . .
C59 C60 C55 120.0 . .
C59 C60 H60 120.0 . .
C55 C60 H60 120.0 . .
C63 S1 C56 94.7(3) . .
C63 C62 C67 120.0 . .
C63 C62 N4 118.9(6) . .
C67 C62 N4 121.1(6) . .
C62 C63 C64 120.0 . .
C62 C63 S1 119.1(5) . .
C64 C63 S1 120.9(5) . .
C63 C64 C65 120.0 . .
C63 C64 H64 120.0 . .
C65 C64 H64 120.0 . .
C66 C65 C64 120.0 . .
C66 C65 H65 120.0 . .
C64 C65 H65 120.0 . .
C67 C66 C65 120.0 . .
C67 C66 H66 120.0 . .
C65 C66 H66 120.0 . .
C66 C67 C62 120.0 . .
C66 C67 H67 120.0 . .
C62 C67 H67 120.0 . .
N4 C68 C84 113.2(9) . .
N4 C68 H68A 108.9 . .
C84 C68 H68A 109.0 . .
N4 C68 H68B 108.9 . .
C84 C68 H68B 108.9 . .
H68A C68 H68B 107.8 . .
C70 C69 C74 120.0 . .
C70 C69 H69 120.0 . .
C74 C69 H69 120.0 . .
C69 C70 C71 120.0 . .
C69 C70 C83 116.6(6) . .
C71 C70 C83 123.2(6) . .
C72 C71 C70 120.0 . .
C72 C71 H71 120.0 . .
C70 C71 H71 120.0 . .
C73 C72 C71 120.0 . .
C73 C72 H72 120.0 . .
C71 C72 H72 120.0 . .
C74 C73 C72 120.0 . .
C74 C73 N8 119.9(5) . .
C72 C73 N8 120.0(5) . .
C73 C74 C69 120.0 . .
C73 C74 S2 120.7(3) . .
C69 C74 S2 118.6(3) . .
C74 S2 C76 98.3(3) . .
C77 C76 C81 120.0 . .
C77 C76 S2 117.9(4) . .
C81 C76 S2 121.4(4) . .
C78 C77 C76 120.0 . .
C78 C77 H77 120.0 . .
C76 C77 H77 120.0 . .
C77 C78 C79 120.0 . .
C77 C78 H78 120.0 . .
C79 C78 H78 120.0 . .
C78 C79 C80 120.0 . .
C78 C79 H79 120.0 . .
C80 C79 H79 120.0 . .
C81 C80 C79 120.0 . .
C81 C80 H80 120.0 . .
C79 C80 H80 120.0 . .
C80 C81 C76 120.0 . .
C80 C81 N8 120.0(5) . .
C76 C81 N8 119.9(5) . .
C81 N8 C73 120.9(6) . .
C81 N8 C34 118.6(7) . .
C73 N8 C34 118.7(7) . .
N2 Cd1 N6 174.87(19) . .
N2 Cd1 N3 70.45(19) . .
N6 Cd1 N3 113.85(19) . .
N2 Cd1 N7 112.9(2) . .
N6 Cd1 N7 70.48(19) . .
N3 Cd1 N7 90.3(2) . .
N2 Cd1 N1 70.20(19) . .
N6 Cd1 N1 105.67(19) . .
N3 Cd1 N1 140.41(19) . .
N7 Cd1 N1 100.9(2) . .
N2 Cd1 N5 107.04(19) . .
N6 Cd1 N5 69.88(18) . .
N3 Cd1 N5 100.1(2) . .
N7 Cd1 N5 139.91(19) . .
N1 Cd1 N5 95.2(2) . .
O3 Cl1 O2 107.0(18) . .
O3 Cl1 O1 113.7(12) . .
O2 Cl1 O1 100.0(11) . .
O3 Cl1 O4 115.1(10) . .
O2 Cl1 O4 106.5(10) . .
O1 Cl1 O4 112.9(7) . .
O8 Cl2 O7 107.0(12) . .
O8 Cl2 O5 110.0(14) . .
O7 Cl2 O5 113.2(12) . .
O8 Cl2 O6 113.6(15) . .
O7 Cl2 O6 110.3(9) . .
O5 Cl2 O6 102.8(11) . .
O8 Cl2 O10 60(7) . 2_667
O7 Cl2 O10 123(4) . 2_667
O5 Cl2 O10 123(5) . 2_667
O6 Cl2 O10 54(7) . 2_667
Cl2 O6 O10 82(9) . 2_667
Cl2 O8 O10 79(4) . 2_667
O8 O10 O6 85(6) 2_667 2_667
O8 O10 Cl2 41(3) 2_667 2_667
O6 O10 Cl2 44(2) 2_667 2_667
O8 O10 H3W 58(10) 2_667 .
O6 O10 H3W 64(10) 2_667 .
Cl2 O10 H3W 51(9) 2_667 .
O8 O10 H4W 115(10) 2_667 .
O6 O10 H4W 156(10) 2_667 .
Cl2 O10 H4W 155(10) 2_667 .
H3W O10 H4W 114(4) . .
O12 O11 H6W 160(6) . .
O12 O11 H5W 60(7) . .
H6W O11 H5W 101(3) . .
O11 O12 H6W 14(5) . .
O11 O12 H5W 87(8) . .
H6W O12 H5W 75(4) . .

loop_
_geom_bond_atom_site_label_1
_geom_bond_atom_site_label_2
_geom_bond_distance
_geom_bond_site_symmetry_2
C1 C2 1.3900 .
C1 N1 1.3900 .
C1 H1 0.9300 .
C2 C3 1.3900 .
C2 H2 0.9300 .
C3 C4 1.3900 .
C3 H3 0.9300 .
C4 C5 1.3900 .
C4 H4 0.9300 .
C5 N1 1.3900 .
C5 C8 1.406(6) .
N1 Cd1 2.333(5) .
C7 C14 1.278(15) .
C7 C51 1.495(11) .
C7 H7 0.9300 .
C8 N2 1.3900 .
C8 C13 1.3900 .
N2 C10 1.3900 .
N2 Cd1 2.265(3) .
C10 C11 1.3900 .
C10 C15 1.424(6) .
C11 C12 1.3900 .
C11 H11 0.9300 .
C12 C13 1.3900 .
C12 C48 1.508(5) .
C13 H13 0.9300 .
C14 C58 1.498(11) .
C14 H14 0.9300 .
C15 N3 1.3900 .
C15 C20 1.3900 .
N3 C17 1.3900 .
N3 Cd1 2.307(5) .
C17 C18 1.3900 .
C17 H17 0.9300 .
C18 C19 1.3900 .
C18 H18 0.9300 .
C19 C20 1.3900 .
C19 H19 0.9300 .
C20 H20 0.9300 .
C84 C68 1.495(14) .
C84 H84A 0.9602 .
C84 H84B 0.9602 .
C84 H84C 0.9602 .
N7 C22 1.3900 .
N7 C26 1.3900 .
N7 Cd1 2.317(5) .
C22 C23 1.3900 .
C22 H22 0.9300 .
C23 C24 1.3900 .
C23 H23 0.9300 .
C24 C25 1.3900 .
C24 H24 0.9300 .
C25 C26 1.3900 .
C25 H25 0.9300 .
C26 C28 1.417(5) .
C27 C83 1.309(13) 2_677
C27 C44 1.499(9) .
C27 H27 0.9300 .
C28 C29 1.3900 .
C28 N6 1.3900 .
C29 C30 1.3900 .
C29 H29 0.9300 .
C30 C31 1.3900 .
C30 C41 1.482(5) .
C31 C32 1.3900 .
C31 H31 0.9300 .
C32 N6 1.3900 .
C32 C35 1.424(5) .
N6 Cd1 2.269(3) .
C34 N8 1.460(11) .
C34 C47 1.523(13) .
C34 H34A 0.9700 .
C34 H34B 0.9700 .
C35 N5 1.3900 .
C35 C40 1.3900 .
N5 C37 1.3900 .
N5 Cd1 2.340(5) .
C37 C38 1.3900 .
C37 H37 0.9300 .
C38 C39 1.3900 .
C38 H38 0.9300 .
C39 C40 1.3900 .
C39 H39 0.9300 .
C40 H40 0.9300 .
C83 C27 1.309(13) 2_677
C83 C70 1.504(10) .
C83 H83 0.9300 .
C41 C42 1.3900 .
C41 C46 1.3900 .
C42 C43 1.3900 .
C42 H42 0.9300 .
C43 C44 1.3900 .
C43 H43 0.9300 .
C44 C45 1.3900 .
C45 C46 1.3900 .
C45 H45 0.9300 .
C46 H46 0.9300 .
C47 H47A 0.9600 .
C47 H47B 0.9600 .
C47 H47C 0.9600 .
C48 C49 1.3900 .
C48 C53 1.3900 .
C49 C50 1.3900 .
C49 H49 0.9300 .
C50 C51 1.3900 .
C50 H50 0.9300 .
C51 C52 1.3900 .
C52 C53 1.3900 .
C52 H52 0.9300 .
C53 H53 0.9300 .
N4 C55 1.425(8) .
N4 C62 1.416(9) .
N4 C68 1.450(12) .
C55 C56 1.3900 .
C55 C60 1.3900 .
C56 C57 1.3900 .
C56 S1 1.751(5) .
C57 C58 1.3900 .
C57 H57 0.9300 .
C58 C59 1.3900 .
C59 C60 1.3900 .
C59 H59 0.9300 .
C60 H60 0.9300 .
S1 C63 1.734(6) .
C62 C63 1.3900 .
C62 C67 1.3900 .
C63 C64 1.3900 .
C64 C65 1.3900 .
C64 H64 0.9300 .
C65 C66 1.3900 .
C65 H65 0.9300 .
C66 C67 1.3900 .
C66 H66 0.9300 .
C67 H67 0.9300 .
C68 H68A 0.9700 .
C68 H68B 0.9700 .
C69 C70 1.3900 .
C69 C74 1.3900 .
C69 H69 0.9300 .
C70 C71 1.3900 .
C71 C72 1.3900 .
C71 H71 0.9300 .
C72 C73 1.3900 .
C72 H72 0.9300 .
C73 C74 1.3900 .
C73 N8 1.426(8) .
C74 S2 1.746(5) .
S2 C76 1.737(6) .
C76 C77 1.3900 .
C76 C81 1.3900 .
C77 C78 1.3900 .
C77 H77 0.9300 .
C78 C79 1.3900 .
C78 H78 0.9300 .
C79 C80 1.3900 .
C79 H79 0.9300 .
C80 C81 1.3900 .
C80 H80 0.9300 .
C81 N8 1.425(9) .
Cl1 O3 1.265(13) .
Cl1 O2 1.362(15) .
Cl1 O1 1.352(11) .
Cl1 O4 1.414(10) .
Cl2 O8 1.294(16) .
Cl2 O7 1.374(11) .
Cl2 O5 1.36(2) .
Cl2 O6 1.347(11) .
Cl2 O10 1.93(12) 2_667
O6 O10 1.57(11) 2_667
O8 O10 1.7(2) 2_667
O9 H1W 0.84(2) .
O10 O8 1.7(2) 2_667
O10 O6 1.57(11) 2_667
O10 Cl2 1.93(12) 2_667
O10 H3W 0.85(2) .
O10 H4W 0.805(19) .
O11 O12 0.484(13) .
O11 H6W 1.12(4) .
O11 H5W 0.90(2) .
O12 H6W 1.58(4) .
O12 H5W 0.79(5) .
